data_4069036
loop_
_publ_author_name
'Evans, William J.'
'Montalvo, Elizabeth'
'Champagne, Timothy M.'
'Ziller, Joseph W.'
'DiPasquale, Antonio G.'
'Rheingold, Arnold L.'

_publ_section_title
;
 Synthetic Diversity in the Formation of Triazoles from Nitriles and Diazo
 Compounds Using Metallocenes of Electropositive Metals
;
_journal_issue 9
_journal_name_full Organometallics
_journal_page_first 2897
_journal_paper_doi 10.1021/om8012103
_journal_volume 28
_journal_year 2009
_chemical_formula_sum 'C87 H129 La3 N6 Si3'
_chemical_formula_weight 1759.96
_chemical_name_systematic
; 
 ? 
;
_space_group_IT_number 176
_symmetry_cell_setting hexagonal
_symmetry_space_group_name_Hall '-P 6c'
_symmetry_space_group_name_H-M 'P 63/m'
_atom_sites_solution_hydrogens mixed
_atom_sites_solution_primary direct
_atom_sites_solution_secondary difmap
_audit_creation_method SHELXTL
_cell_angle_alpha 90.00
_cell_angle_beta 90.00
_cell_angle_gamma 120.00
_cell_formula_units_Z 2
_cell_length_a 18.1572(9)
_cell_length_b 18.1572(9)
_cell_length_c 15.8174(16)
_cell_measurement_temperature 163(2)
_cell_volume 4516.1(6)
_computing_cell_refinement 'Bruker SMART/SAINT'
_computing_data_collection 'Bruker SMART'
_computing_data_reduction 'Bruker SAINT'
_computing_molecular_graphics 'Bruker SHELXTL'
_computing_publication_material 'Bruker SHELXTL'
_computing_structure_refinement 'Bruker SHELXTL'
_computing_structure_solution 'Bruker SHELXTL'
_diffrn_ambient_temperature 163(2)
_diffrn_measured_fraction_theta_full 0.997
_diffrn_measured_fraction_theta_max 0.997
_diffrn_measurement_device_type 'CCD area detector'
_diffrn_measurement_method 'phi and omega scans'
_diffrn_radiation_monochromator graphite
_diffrn_radiation_source 'normal-focus sealed tube'
_diffrn_radiation_type MoK\a
_diffrn_radiation_wavelength 0.71073
_diffrn_reflns_av_R_equivalents 0.0321
_diffrn_reflns_av_sigmaI/netI 0.0134
_diffrn_reflns_limit_h_max 23
_diffrn_reflns_limit_h_min -24
_diffrn_reflns_limit_k_max 23
_diffrn_reflns_limit_k_min -24
_diffrn_reflns_limit_l_max 20
_diffrn_reflns_limit_l_min -21
_diffrn_reflns_number 50255
_diffrn_reflns_theta_full 28.39
_diffrn_reflns_theta_max 28.39
_diffrn_reflns_theta_min 1.83
_diffrn_standards_decay_% '< 1.0'
_diffrn_standards_interval_count 'initial 50 frames recollected'
_diffrn_standards_number '50 frames'
_exptl_absorpt_coefficient_mu 1.476
_exptl_absorpt_correction_T_max 0.7183
_exptl_absorpt_correction_T_min 0.6039
_exptl_absorpt_correction_type multi-scan
_exptl_absorpt_process_details 'Bruker SADABS'
_exptl_crystal_colour colorless
_exptl_crystal_density_diffrn 1.294
_exptl_crystal_density_meas ?
_exptl_crystal_density_method 'not measured'
_exptl_crystal_description polyhedra
_exptl_crystal_F_000 1812
_exptl_crystal_size_max 0.38
_exptl_crystal_size_mid 0.30
_exptl_crystal_size_min 0.24
_refine_diff_density_max 1.261
_refine_diff_density_min -1.046
_refine_diff_density_rms 0.083
_refine_ls_extinction_method none
_refine_ls_goodness_of_fit_ref 1.112
_refine_ls_hydrogen_treatment mixed
_refine_ls_matrix_type full
_refine_ls_number_parameters 169
_refine_ls_number_reflns 3901
_refine_ls_number_restraints 6
_refine_ls_restrained_S_all 1.112
_refine_ls_R_factor_all 0.0315
_refine_ls_R_factor_gt 0.0246
_refine_ls_shift/su_max 0.002
_refine_ls_shift/su_mean 0.000
_refine_ls_structure_factor_coef Fsqd
_refine_ls_weighting_details 'calc w=1/[\s^2^(Fo^2^)+(0.0340P)^2^+5.5651P] where P=(Fo^2^+2Fc^2^)/3'
_refine_ls_weighting_scheme calc
_refine_ls_wR_factor_gt 0.0660
_refine_ls_wR_factor_ref 0.0724
_reflns_number_gt 3463
_reflns_number_total 3901
_reflns_threshold_expression >2sigma(I)
_cod_data_source_file om8012103_si_001.cif
_cod_data_source_block em13
_cod_depositor_comments
;
The following automatic conversions were performed:

'_symmetry_cell_setting' value 'Hexagonal' changed to 'hexagonal'
according to /home/saulius/struct/CIF-dictionaries/cif_core.dic
dictionary named 'cif_core.dic' version 2.4.2 from 2011-04-26.

Automatic conversion script
Id: cif_fix_values 1715 2011-07-08 13:25:40Z adriana 

The following automatic conversions were performed:

'_exptl_crystal_density_meas' value 'n/a' was changed to '?' - the
value is perceived as not measured.

Automatic conversion script
Id: cif_fix_values 3008 2015-01-20 13:52:24Z robertas 

The following automatic conversions were performed:

'_atom_sites_solution_hydrogens' value 'difmap & geom' was changed to
'mixed'.

Automatic conversion script
Id: cif_fix_values 6452 2018-10-05 10:23:21Z andrius 
;
_cod_original_sg_symbol_H-M P6(3)/m
_cod_database_code 4069036

loop_
_symmetry_equiv_pos_as_xyz
'x, y, z'
'-y, x-y, z'
'-x+y, -x, z'
'-x, -y, z+1/2'
'y, -x+y, z+1/2'
'x-y, x, z+1/2'
'-x, -y, -z'
'y, -x+y, -z'
'x-y, x, -z'
'x, y, -z-1/2'
'-y, x-y, -z-1/2'
'-x+y, -x, -z-1/2'

loop_
_atom_site_label
_atom_site_type_symbol
_atom_site_fract_x
_atom_site_fract_y
_atom_site_fract_z
_atom_site_U_iso_or_equiv
_atom_site_adp_type
_atom_site_occupancy
_atom_site_symmetry_multiplicity
_atom_site_calc_flag
_atom_site_refinement_flags
La1 La 0.333964(10) 0.461166(10) 0.7500 0.01758(6) Uani 1 2 d S
Si1 Si -0.01914(6) 0.21082(6) 0.7500 0.0392(3) Uani 1 2 d S
C14 C 0.43769(19) 0.62954(19) 0.7500 0.0280(6) Uani 1.08 2 d SP
N1 N 0.4731(2) 0.7035(2) 0.7500 0.0295(6) Uani 0.93 2 d SP
N2 N 0.17092(18) 0.33409(18) 0.7500 0.0329(6) Uani 1 2 d S
C1 C 0.40326(15) 0.39715(16) 0.62682(15) 0.0291(5) Uani 1 1 d .
C2 C 0.31484(15) 0.35431(15) 0.60948(16) 0.0293(5) Uani 1 1 d .
C3 C 0.29400(15) 0.41497(16) 0.57860(15) 0.0292(5) Uani 1 1 d .
C4 C 0.36977(17) 0.49535(16) 0.57768(16) 0.0308(5) Uani 1 1 d .
C5 C 0.43690(15) 0.48435(16) 0.60784(16) 0.0308(5) Uani 1 1 d .
C6 C 0.4540(2) 0.3540(2) 0.6442(2) 0.0473(7) Uani 1 1 d .
H6A H 0.4710 0.3398 0.5906 0.071 Uiso 1 1 calc R
H6B H 0.4193 0.3018 0.6766 0.071 Uiso 1 1 calc R
H6C H 0.5049 0.3923 0.6768 0.071 Uiso 1 1 calc R
C7 C 0.25668(19) 0.25932(17) 0.6137(2) 0.0440(7) Uani 1 1 d .
H7A H 0.1974 0.2461 0.6116 0.066 Uiso 1 1 calc R
H7B H 0.2667 0.2376 0.6666 0.066 Uiso 1 1 calc R
H7C H 0.2682 0.2325 0.5656 0.066 Uiso 1 1 calc R
C8 C 0.20864(19) 0.3979(2) 0.5474(2) 0.0452(7) Uani 1 1 d .
H8A H 0.1671 0.3373 0.5540 0.068 Uiso 1 1 calc R
H8B H 0.2129 0.4136 0.4876 0.068 Uiso 1 1 calc R
H8C H 0.1903 0.4316 0.5804 0.068 Uiso 1 1 calc R
C9 C 0.3769(2) 0.57648(19) 0.5455(2) 0.0507(8) Uani 1 1 d .
H9A H 0.4349 0.6236 0.5550 0.076 Uiso 1 1 calc R
H9B H 0.3365 0.5877 0.5757 0.076 Uiso 1 1 calc R
H9C H 0.3642 0.5711 0.4849 0.076 Uiso 1 1 calc R
C10 C 0.52973(17) 0.55171(19) 0.6121(2) 0.0445(7) Uani 1 1 d .
H10A H 0.5569 0.5549 0.5576 0.067 Uiso 1 1 calc R
H10B H 0.5578 0.5371 0.6566 0.067 Uiso 1 1 calc R
H10C H 0.5348 0.6069 0.6248 0.067 Uiso 1 1 calc R
C11 C 0.0992(2) 0.2871(2) 0.7500 0.0331(7) Uani 1 2 d S
C12 C -0.0584(2) 0.2338(2) 0.6512(3) 0.0844(16) Uani 1 1 d .
H12A H -0.0504 0.2913 0.6540 0.127 Uiso 1 1 calc R
H12B H -0.1190 0.1924 0.6443 0.127 Uiso 1 1 calc R
H12C H -0.0267 0.2298 0.6030 0.127 Uiso 1 1 calc R
C13 C -0.0319(3) 0.1032(2) 0.7500 0.0436(10) Uani 1 2 d S
H13A H -0.0107 0.0937 0.8035 0.065 Uiso 0.50 1 calc PR
H13B H 0.0004 0.0982 0.7029 0.065 Uiso 0.50 1 calc PR
H13C H -0.0922 0.0607 0.7436 0.065 Uiso 0.50 1 calc PR
C15 C 0.6667 0.3333 0.7500 0.116(3) Uiso 1 6 d SD
C16 C 0.6234(5) 0.3032(8) 0.67430(17) 0.116(3) Uiso 0.33 1 d PD
C17 C 0.5429(4) 0.2318(7) 0.67424(11) 0.116(3) Uiso 0.33 1 d PD
C18 C 0.5033(6) 0.1947(10) 0.7500 0.116(3) Uiso 0.33 2 d SPD
C19 C 0.0876(2) 0.0490(2) 0.4999(3) 0.0516(8) Uani 1 1 d .
H19 H 0.146(2) 0.082(2) 0.497(2) 0.056(10) Uiso 1 1 d .

loop_
_atom_site_aniso_label
_atom_site_aniso_U_11
_atom_site_aniso_U_22
_atom_site_aniso_U_33
_atom_site_aniso_U_23
_atom_site_aniso_U_13
_atom_site_aniso_U_12
La1 0.01538(9) 0.01412(9) 0.02339(10) 0.000 0.000 0.00748(6)
Si1 0.0184(4) 0.0220(4) 0.0717(8) 0.000 0.000 0.0059(4)
C14 0.0228(14) 0.0254(14) 0.0344(16) 0.000 0.000 0.0112(12)
N1 0.0273(15) 0.0277(15) 0.0352(17) 0.000 0.000 0.0150(13)
N2 0.0235(14) 0.0267(14) 0.0458(18) 0.000 0.000 0.0105(12)
C1 0.0301(11) 0.0355(12) 0.0283(11) -0.0068(9) -0.0009(9) 0.0213(10)
C2 0.0319(12) 0.0254(11) 0.0320(12) -0.0074(9) -0.0018(10) 0.0153(9)
C3 0.0311(12) 0.0329(12) 0.0271(11) -0.0074(9) -0.0052(9) 0.0186(10)
C4 0.0385(13) 0.0305(12) 0.0245(11) 0.0012(9) 0.0035(10) 0.0180(11)
C5 0.0264(11) 0.0341(12) 0.0284(12) -0.0039(10) 0.0046(9) 0.0126(10)
C6 0.0550(18) 0.068(2) 0.0436(16) -0.0150(15) -0.0069(13) 0.0493(17)
C7 0.0447(15) 0.0274(12) 0.0559(18) -0.0139(12) -0.0004(13) 0.0151(12)
C8 0.0428(15) 0.0577(18) 0.0439(16) -0.0163(14) -0.0181(13) 0.0318(14)
C9 0.076(2) 0.0406(15) 0.0386(15) 0.0111(13) 0.0057(15) 0.0318(16)
C10 0.0284(13) 0.0464(16) 0.0453(16) -0.0084(13) 0.0112(12) 0.0085(12)
C11 0.0262(17) 0.0271(16) 0.042(2) 0.000 0.000 0.0105(14)
C12 0.051(2) 0.0418(18) 0.138(4) 0.020(2) -0.044(2) 0.0068(16)
C13 0.0324(19) 0.0278(18) 0.068(3) 0.000 0.000 0.0131(15)
C19 0.0352(15) 0.0472(17) 0.068(2) 0.0010(16) 0.0000(15) 0.0176(13)

loop_
_atom_type_symbol
_atom_type_description
_atom_type_scat_dispersion_real
_atom_type_scat_dispersion_imag
_atom_type_scat_source
C C 0.0033 0.0016 'International Tables Vol C Tables 4.2.6.8 and 6.1.1.4'
H H 0.0000 0.0000 'International Tables Vol C Tables 4.2.6.8 and 6.1.1.4'
N N 0.0061 0.0033 'International Tables Vol C Tables 4.2.6.8 and 6.1.1.4'
Si Si 0.0817 0.0704 'International Tables Vol C Tables 4.2.6.8 and 6.1.1.4'
La La -0.2871 2.4523 'International Tables Vol C Tables 4.2.6.8 and 6.1.1.4'

loop_
_geom_angle_atom_site_label_1
_geom_angle_atom_site_label_2
_geom_angle_atom_site_label_3
_geom_angle
_geom_angle_site_symmetry_1
_geom_angle_site_symmetry_3
Cnt La1 C14 98.7 . .
Cnt La1 N2 94.1 . .
Cnt La1 N1 112.0 . 3_565
Cnt La1 Cnt 135.5 . .
C14 La1 N1 75.00(9) . 3_565
C14 La1 N2 145.51(9) . .
N1 La1 N2 70.52(9) 3_565 .
C14 La1 C4 78.08(5) . 10_557
N1 La1 C4 92.18(5) 3_565 10_557
N2 La1 C4 102.94(6) . 10_557
C14 La1 C4 78.08(5) . .
N1 La1 C4 92.19(5) 3_565 .
N2 La1 C4 102.94(6) . .
C4 La1 C4 153.74(11) 10_557 .
C14 La1 C5 78.09(6) . 10_557
N1 La1 C5 119.57(6) 3_565 10_557
N2 La1 C5 119.39(6) . 10_557
C4 La1 C5 29.14(7) 10_557 10_557
C4 La1 C5 132.91(8) . 10_557
C14 La1 C5 78.09(6) . .
N1 La1 C5 119.57(6) 3_565 .
N2 La1 C5 119.39(6) . .
C4 La1 C5 132.91(8) 10_557 .
C4 La1 C5 29.14(7) . .
C5 La1 C5 105.88(10) 10_557 .
C14 La1 C3 105.63(5) . 10_557
N1 La1 C3 89.94(5) 3_565 10_557
N2 La1 C3 74.72(5) . 10_557
C4 La1 C3 29.24(8) 10_557 10_557
C4 La1 C3 176.11(7) . 10_557
C5 La1 C3 48.00(7) 10_557 10_557
C5 La1 C3 149.70(7) . 10_557
C14 La1 C3 105.63(5) . .
N1 La1 C3 89.94(5) 3_565 .
N2 La1 C3 74.72(5) . .
C4 La1 C3 176.11(7) 10_557 .
C4 La1 C3 29.24(8) . .
C5 La1 C3 149.70(7) 10_557 .
C5 La1 C3 48.00(7) . .
C3 La1 C3 147.57(10) 10_557 .
C14 La1 C2 123.66(6) . .
N1 La1 C2 115.33(6) 3_565 .
N2 La1 C2 73.13(6) . .
C4 La1 C2 147.64(7) 10_557 .
C4 La1 C2 47.81(7) . .
C5 La1 C2 124.68(7) 10_557 .
C5 La1 C2 47.66(7) . .
C3 La1 C2 128.30(7) 10_557 .
C3 La1 C2 28.92(7) . .
C14 La1 C2 123.66(6) . 10_557
N1 La1 C2 115.33(6) 3_565 10_557
N2 La1 C2 73.13(6) . 10_557
C4 La1 C2 47.81(7) 10_557 10_557
C4 La1 C2 147.64(7) . 10_557
C5 La1 C2 47.66(7) 10_557 10_557
C5 La1 C2 124.68(7) . 10_557
C3 La1 C2 28.92(7) 10_557 10_557
C3 La1 C2 128.30(7) . 10_557
C2 La1 C2 102.25(10) . 10_557
C14 La1 C1 105.26(7) . .
N1 La1 C1 136.76(5) 3_565 .
N2 La1 C1 99.80(7) . .
C4 La1 C1 130.73(7) 10_557 .
C4 La1 C1 47.67(7) . .
C5 La1 C1 102.15(7) 10_557 .
C5 La1 C1 28.84(7) . .
C3 La1 C1 129.26(7) 10_557 .
C3 La1 C1 47.59(7) . .
C2 La1 C1 28.71(7) . .
C2 La1 C1 100.53(7) 10_557 .
C14 La1 C1 105.26(7) . 10_557
N1 La1 C1 136.76(5) 3_565 10_557
N2 La1 C1 99.80(7) . 10_557
C4 La1 C1 47.67(7) 10_557 10_557
C4 La1 C1 130.72(7) . 10_557
C5 La1 C1 28.84(7) 10_557 10_557
C5 La1 C1 102.15(7) . 10_557
C3 La1 C1 47.59(7) 10_557 10_557
C3 La1 C1 129.26(7) . 10_557
C2 La1 C1 100.53(7) . 10_557
C2 La1 C1 28.71(7) 10_557 10_557
C1 La1 C1 85.80(10) . 10_557
C13 Si1 C12 112.29(15) . .
C13 Si1 C12 112.29(15) . 10_557
C12 Si1 C12 115.3(4) . 10_557
C13 Si1 C11 105.72(17) . .
C12 Si1 C11 105.10(14) . .
C12 Si1 C11 105.10(14) 10_557 .
N1 C14 La1 171.0(3) . .
C14 N1 La1 174.0(3) . 2_665
C11 N2 La1 172.3(3) . .
C5 C1 C2 108.0(2) . .
C5 C1 C6 126.0(2) . .
C2 C1 C6 124.8(2) . .
C5 C1 La1 73.83(13) . .
C2 C1 La1 75.36(13) . .
C6 C1 La1 126.54(18) . .
C1 C2 C3 108.0(2) . .
C1 C2 C7 124.9(2) . .
C3 C2 C7 126.7(2) . .
C1 C2 La1 75.93(13) . .
C3 C2 La1 74.30(13) . .
C7 C2 La1 121.38(18) . .
C2 C3 C4 107.7(2) . .
C2 C3 C8 126.9(2) . .
C4 C3 C8 125.3(2) . .
C2 C3 La1 76.78(14) . .
C4 C3 La1 74.42(13) . .
C8 C3 La1 117.47(17) . .
C5 C4 C3 108.2(2) . .
C5 C4 C9 126.5(3) . .
C3 C4 C9 125.2(3) . .
C5 C4 La1 76.17(14) . .
C3 C4 La1 76.34(14) . .
C9 C4 La1 116.36(18) . .
C4 C5 C1 108.0(2) . .
C4 C5 C10 126.4(3) . .
C1 C5 C10 125.4(2) . .
C4 C5 La1 74.68(14) . .
C1 C5 La1 77.33(14) . .
C10 C5 La1 118.29(17) . .
N2 C11 Si1 179.3(3) . .
C16 C15 C16 51.7(3) 11_657 10_557
C16 C15 C16 51.7(3) 11_657 12_667
C16 C15 C16 51.7(3) 10_557 12_667
C16 C15 C16 119.5(4) 11_657 2_655
C16 C15 C16 150.83(19) 10_557 2_655
C16 C15 C16 150.83(18) 12_667 2_655
C16 C15 C16 150.83(18) 11_657 .
C16 C15 C16 119.5(4) 10_557 .
C16 C15 C16 150.83(18) 12_667 .
C16 C15 C16 51.7(3) 2_655 .
C16 C15 C16 150.83(19) 11_657 3_665
C16 C15 C16 150.83(18) 10_557 3_665
C16 C15 C16 119.5(4) 12_667 3_665
C16 C15 C16 51.7(3) 2_655 3_665
C16 C15 C16 51.7(3) . 3_665
C16 C16 C16 60.002(2) 2_655 3_665
C16 C16 C15 64.14(17) 2_655 .
C16 C16 C15 64.14(17) 3_665 .
C16 C16 C17 139(2) 2_655 .
C16 C16 C17 161(2) 3_665 .
C15 C16 C17 119.63(13) . .
C18 C17 C16 120.09(14) . .
C17 C18 C17 119.7(2) 10_557 .
C19 C19 C19 120.000(4) 9_556 8_556

loop_
_geom_bond_atom_site_label_1
_geom_bond_atom_site_label_2
_geom_bond_distance
_geom_bond_site_symmetry_2
La1 Cnt 2.562 .
La1 C14 2.671(3) .
La1 N1 2.684(3) 3_565
La1 N2 2.694(3) .
La1 C4 2.799(2) 10_557
La1 C4 2.799(2) .
La1 C5 2.818(2) 10_557
La1 C5 2.818(2) .
La1 C3 2.823(2) 10_557
La1 C3 2.823(2) .
La1 C2 2.855(2) .
La1 C2 2.855(2) 10_557
La1 C1 2.862(2) .
La1 C1 2.862(2) 10_557
Si1 C13 1.849(4) .
Si1 C12 1.850(4) .
Si1 C12 1.850(4) 10_557
Si1 C11 1.886(4) .
C14 N1 1.164(4) .
N1 La1 2.684(3) 2_665
N2 C11 1.146(4) .
C1 C5 1.415(4) .
C1 C2 1.417(3) .
C1 C6 1.504(3) .
C2 C3 1.418(3) .
C2 C7 1.508(3) .
C3 C4 1.420(4) .
C3 C8 1.503(3) .
C4 C5 1.413(4) .
C4 C9 1.501(4) .
C5 C10 1.510(3) .
C15 C16 1.3858(10) 11_657
C15 C16 1.3858(10) 10_557
C15 C16 1.3858(10) 12_667
C15 C16 1.3859(10) 2_655
C15 C16 1.3859(10) .
C15 C16 1.3859(10) 3_665
C16 C16 1.209(7) 2_655
C16 C16 1.209(8) 3_665
C16 C17 1.3865(10) .
C17 C18 1.3862(10) .
C18 C17 1.3862(10) 10_557
C19 C19 1.381(3) 9_556
C19 C19 1.381(3) 8_556
